data_7229147
loop_
_publ_author_name
'Zhao, Fei'
'Fan, Congbin'
'Chen, Zhao'
'Liu, Gang'
'Pu, Shouzhi'

_publ_section_title
;
 Cyanobenzene-containing tetraphenylethene derivatives with
 aggregation-induced emission and self-recovering mechanofluorochromic
 characteristics
;
_journal_issue 69
_journal_name_full 'RSC Adv.'
_journal_page_first 43845
_journal_paper_doi 10.1039/C7RA08248G
_journal_volume 7
_journal_year 2017
_chemical_formula_sum 'C33 H23 N'
_chemical_formula_weight 433.52
_space_group_crystal_system triclinic
_space_group_IT_number 2
_space_group_name_Hall '-P 1'
_space_group_name_H-M_alt 'P -1'
_symmetry_space_group_name_Hall '-P 1'
_symmetry_space_group_name_H-M 'P -1'
_atom_sites_solution_hydrogens geom
_audit_creation_method SHELXL-2014/7
_audit_update_record
;
2017-06-01 deposited with the CCDC.
2017-08-28 downloaded from the CCDC.
;
_cell_angle_alpha 75.586(2)
_cell_angle_beta 72.924(2)
_cell_angle_gamma 75.975(2)
_cell_formula_units_Z 2
_cell_length_a 10.5396(17)
_cell_length_b 10.8992(17)
_cell_length_c 11.6905(18)
_cell_measurement_reflns_used 3266
_cell_measurement_temperature 296(2)
_cell_measurement_theta_max 26.98
_cell_measurement_theta_min 2.40
_cell_volume 1222.4(3)
_computing_cell_refinement 'Bruker SMART'
_computing_data_collection 'Bruker SMART'
_computing_data_reduction 'Bruker SAINT'
_computing_molecular_graphics 'Bruker SHELXTL'
_computing_publication_material 'Bruker SHELXTL'
_computing_structure_refinement 'SHELXL-2014/7 (Sheldrick, 2014)'
_computing_structure_solution 'Bruker SHELXTL'
_diffrn_ambient_temperature 296(2)
_diffrn_measured_fraction_theta_full 0.995
_diffrn_measured_fraction_theta_max 0.992
_diffrn_measurement_device_type 'CCD area detector'
_diffrn_measurement_method 'phi and omega scans'
_diffrn_radiation_type MoK\a
_diffrn_radiation_wavelength 0.71073
_diffrn_reflns_av_R_equivalents 0.0184
_diffrn_reflns_av_unetI/netI 0.0304
_diffrn_reflns_Laue_measured_fraction_full 0.995
_diffrn_reflns_Laue_measured_fraction_max 0.992
_diffrn_reflns_limit_h_max 12
_diffrn_reflns_limit_h_min -12
_diffrn_reflns_limit_k_max 13
_diffrn_reflns_limit_k_min -13
_diffrn_reflns_limit_l_max 14
_diffrn_reflns_limit_l_min -14
_diffrn_reflns_number 9243
_diffrn_reflns_point_group_measured_fraction_full 0.995
_diffrn_reflns_point_group_measured_fraction_max 0.992
_diffrn_reflns_theta_full 25.242
_diffrn_reflns_theta_max 25.994
_diffrn_reflns_theta_min 2.570
_exptl_absorpt_coefficient_mu 0.068
_exptl_absorpt_correction_type none
_exptl_crystal_colour COLORLESS
_exptl_crystal_density_diffrn 1.178
_exptl_crystal_description BLOCK
_exptl_crystal_F_000 456
_exptl_crystal_size_max 0.300
_exptl_crystal_size_mid 0.280
_exptl_crystal_size_min 0.200
_refine_diff_density_max 0.145
_refine_diff_density_min -0.162
_refine_diff_density_rms 0.032
_refine_ls_extinction_method none
_refine_ls_goodness_of_fit_ref 1.021
_refine_ls_hydrogen_treatment constr
_refine_ls_matrix_type full
_refine_ls_number_parameters 307
_refine_ls_number_reflns 4753
_refine_ls_number_restraints 0
_refine_ls_restrained_S_all 1.021
_refine_ls_R_factor_all 0.0649
_refine_ls_R_factor_gt 0.0423
_refine_ls_shift/su_max 0.000
_refine_ls_shift/su_mean 0.000
_refine_ls_structure_factor_coef Fsqd
_refine_ls_weighting_details 'w=1/[\s^2^(Fo^2^)+(0.0537P)^2^+0.1991P] where P=(Fo^2^+2Fc^2^)/3'
_refine_ls_weighting_scheme calc
_refine_ls_wR_factor_gt 0.1040
_refine_ls_wR_factor_ref 0.1199
_reflns_Friedel_coverage 0.000
_reflns_number_gt 3366
_reflns_number_total 4753
_reflns_threshold_expression 'I > 2\s(I)'
_cod_data_source_file c7ra08248g2.cif
_cod_data_source_block WANGS2_0m
_cod_database_code 7229147
_shelx_shelxl_version_number 2014/7
_shelx_space_group_comment
; 
The symmetry employed for this shelxl refinement is uniquely defined 
by the following loop, which should always be used as a source of 
symmetry information in preference to the above space-group names. 
They are only intended as comments. 
;
_shelx_estimated_absorpt_t_min 0.980
_shelx_estimated_absorpt_t_max 0.987

loop_
_space_group_symop_operation_xyz
'x, y, z'
'-x, -y, -z'

loop_
_atom_site_label
_atom_site_type_symbol
_atom_site_fract_x
_atom_site_fract_y
_atom_site_fract_z
_atom_site_U_iso_or_equiv
_atom_site_adp_type
_atom_site_occupancy
_atom_site_site_symmetry_order
_atom_site_calc_flag
_atom_site_refinement_flags_posn
_atom_site_refinement_flags_adp
C27 C 0.31590(15) 0.39622(15) 0.12326(13) 0.0436(4) Uani 1 1 d . .
C24 C 0.39142(15) 0.35755(14) 0.21966(13) 0.0417(3) Uani 1 1 d . .
C7 C 0.54340(15) 0.19796(14) 0.62376(13) 0.0425(3) Uani 1 1 d . .
C26 C 0.53933(16) 0.40118(15) 0.32227(14) 0.0484(4) Uani 1 1 d . .
H26 H 0.5934 0.4549 0.3267 0.058 Uiso 1 1 calc R U
C8 C 0.39581(15) 0.19498(15) 0.66758(13) 0.0427(3) Uani 1 1 d . .
C22 C 0.45122(16) 0.20684(15) 0.39412(14) 0.0461(4) Uani 1 1 d . .
H22 H 0.4447 0.1285 0.4478 0.055 Uiso 1 1 calc R U
C14 C 0.60059(15) 0.25192(14) 0.50718(13) 0.0418(3) Uani 1 1 d . .
C23 C 0.38423(16) 0.24153(14) 0.30242(14) 0.0462(4) Uani 1 1 d . .
H23 H 0.3332 0.1862 0.2958 0.055 Uiso 1 1 calc R U
C21 C 0.52883(15) 0.28728(14) 0.40787(13) 0.0416(3) Uani 1 1 d . .
C32 C 0.26072(16) 0.52469(16) 0.08645(14) 0.0486(4) Uani 1 1 d . .
H32 H 0.2711 0.5873 0.1227 0.058 Uiso 1 1 calc R U
C31 C 0.19030(16) 0.56057(16) -0.00395(14) 0.0502(4) Uani 1 1 d . .
C25 C 0.47161(16) 0.43656(15) 0.23084(14) 0.0478(4) Uani 1 1 d . .
H25 H 0.4796 0.5141 0.1760 0.057 Uiso 1 1 calc R U
C4 C 0.62330(15) 0.14262(14) 0.71738(14) 0.0455(4) Uani 1 1 d . .
C15 C 0.73868(15) 0.28286(14) 0.47264(13) 0.0428(4) Uani 1 1 d . .
C13 C 0.30118(16) 0.30618(16) 0.64752(14) 0.0486(4) Uani 1 1 d . .
H13 H 0.3303 0.3828 0.6054 0.058 Uiso 1 1 calc R U
C29 C 0.22601(17) 0.34116(18) -0.02228(15) 0.0571(4) Uani 1 1 d . .
H29 H 0.2147 0.2787 -0.0582 0.069 Uiso 1 1 calc R U
C5 C 0.74959(17) 0.06373(15) 0.69162(17) 0.0547(4) Uani 1 1 d . .
H5 H 0.7848 0.0418 0.6150 0.066 Uiso 1 1 calc R U
C28 C 0.29583(16) 0.30492(17) 0.06825(14) 0.0508(4) Uani 1 1 d . .
H28 H 0.3299 0.2182 0.0927 0.061 Uiso 1 1 calc R U
C16 C 0.77434(16) 0.34913(15) 0.54236(15) 0.0493(4) Uani 1 1 d . .
H16 H 0.7104 0.3765 0.6093 0.059 Uiso 1 1 calc R U
C33 C 0.13178(19) 0.6938(2) -0.03856(16) 0.0602(5) Uani 1 1 d . .
C30 C 0.17356(17) 0.46817(18) -0.05925(15) 0.0565(4) Uani 1 1 d . .
H30 H 0.1274 0.4923 -0.1204 0.068 Uiso 1 1 calc R U
C9 C 0.34857(19) 0.08270(17) 0.73256(15) 0.0582(4) Uani 1 1 d . .
H9 H 0.4096 0.0076 0.7500 0.070 Uiso 1 1 calc R U
C12 C 0.16482(18) 0.3048(2) 0.68898(17) 0.0635(5) Uani 1 1 d . .
H12 H 0.1030 0.3806 0.6757 0.076 Uiso 1 1 calc R U
C3 C 0.57339(19) 0.16943(19) 0.83407(15) 0.0639(5) Uani 1 1 d . .
H3 H 0.4882 0.2197 0.8547 0.077 Uiso 1 1 calc R U
C20 C 0.83432(17) 0.24980(18) 0.36967(16) 0.0604(5) Uani 1 1 d . .
H20 H 0.8119 0.2083 0.3197 0.072 Uiso 1 1 calc R U
C11 C 0.1197(2) 0.1930(2) 0.74942(18) 0.0743(6) Uani 1 1 d . .
H11 H 0.0276 0.1922 0.7754 0.089 Uiso 1 1 calc R U
C10 C 0.2107(2) 0.0818(2) 0.77164(17) 0.0742(6) Uani 1 1 d . .
H10 H 0.1801 0.0057 0.8130 0.089 Uiso 1 1 calc R U
C6 C 0.8233(2) 0.01761(17) 0.7789(2) 0.0698(5) Uani 1 1 d . .
H6 H 0.9080 -0.0340 0.7599 0.084 Uiso 1 1 calc R U
C17 C 0.90254(18) 0.37485(18) 0.51396(18) 0.0645(5) Uani 1 1 d . .
H17 H 0.9254 0.4172 0.5629 0.077 Uiso 1 1 calc R U
C2 C 0.6485(2) 0.1225(2) 0.92065(18) 0.0817(6) Uani 1 1 d . .
H2 H 0.6137 0.1425 0.9980 0.098 Uiso 1 1 calc R U
N1 N 0.0834(2) 0.79918(18) -0.06546(17) 0.0832(5) Uani 1 1 d . .
C19 C 0.96252(19) 0.2777(2) 0.3403(2) 0.0759(6) Uani 1 1 d . .
H19 H 1.0255 0.2554 0.2707 0.091 Uiso 1 1 calc R U
C18 C 0.99687(19) 0.3381(2) 0.4135(2) 0.0775(6) Uani 1 1 d . .
H18 H 1.0840 0.3543 0.3951 0.093 Uiso 1 1 calc R U
C1 C 0.7733(2) 0.0470(2) 0.8927(2) 0.0785(6) Uani 1 1 d . .
H1 H 0.8236 0.0160 0.9506 0.094 Uiso 1 1 calc R U

loop_
_atom_site_aniso_label
_atom_site_aniso_U_11
_atom_site_aniso_U_22
_atom_site_aniso_U_33
_atom_site_aniso_U_23
_atom_site_aniso_U_13
_atom_site_aniso_U_12
C27 0.0405(8) 0.0562(9) 0.0365(8) -0.0107(7) -0.0075(7) -0.0140(7)
C24 0.0412(8) 0.0504(9) 0.0360(8) -0.0108(7) -0.0096(6) -0.0105(7)
C7 0.0440(8) 0.0456(8) 0.0408(8) -0.0081(6) -0.0142(7) -0.0088(7)
C26 0.0531(9) 0.0551(9) 0.0457(9) -0.0056(7) -0.0166(8) -0.0248(8)
C8 0.0455(9) 0.0507(9) 0.0352(8) -0.0062(6) -0.0123(7) -0.0145(7)
C22 0.0546(9) 0.0439(8) 0.0433(8) -0.0047(7) -0.0160(7) -0.0145(7)
C14 0.0408(8) 0.0466(8) 0.0412(8) -0.0104(6) -0.0130(7) -0.0086(6)
C23 0.0512(9) 0.0481(9) 0.0476(9) -0.0122(7) -0.0153(7) -0.0178(7)
C21 0.0408(8) 0.0499(9) 0.0372(8) -0.0113(7) -0.0102(6) -0.0105(7)
C32 0.0518(9) 0.0568(10) 0.0420(8) -0.0091(7) -0.0139(7) -0.0163(8)
C31 0.0450(9) 0.0638(10) 0.0411(9) -0.0040(7) -0.0110(7) -0.0144(8)
C25 0.0534(10) 0.0512(9) 0.0431(9) -0.0023(7) -0.0155(8) -0.0199(7)
C4 0.0464(9) 0.0458(8) 0.0454(9) -0.0025(7) -0.0161(7) -0.0113(7)
C15 0.0402(8) 0.0471(9) 0.0415(8) -0.0063(7) -0.0127(7) -0.0079(6)
C13 0.0480(9) 0.0562(10) 0.0468(9) -0.0082(7) -0.0177(7) -0.0135(7)
C29 0.0572(10) 0.0728(12) 0.0526(10) -0.0235(9) -0.0187(8) -0.0144(9)
C5 0.0567(10) 0.0444(9) 0.0642(11) -0.0066(8) -0.0226(9) -0.0058(8)
C28 0.0514(9) 0.0590(10) 0.0466(9) -0.0152(7) -0.0137(8) -0.0116(8)
C16 0.0496(9) 0.0510(9) 0.0499(9) -0.0095(7) -0.0145(8) -0.0118(7)
C33 0.0657(12) 0.0688(12) 0.0494(10) -0.0024(9) -0.0230(9) -0.0169(10)
C30 0.0503(10) 0.0798(13) 0.0455(9) -0.0116(9) -0.0193(8) -0.0145(9)
C9 0.0674(12) 0.0562(10) 0.0502(10) -0.0011(8) -0.0129(9) -0.0213(9)
C12 0.0485(10) 0.0872(14) 0.0605(11) -0.0177(10) -0.0215(9) -0.0092(9)
C3 0.0579(11) 0.0860(13) 0.0452(10) -0.0086(9) -0.0170(8) -0.0074(9)
C20 0.0546(10) 0.0728(12) 0.0562(10) -0.0237(9) -0.0043(9) -0.0160(9)
C11 0.0514(11) 0.1159(18) 0.0628(12) -0.0158(12) -0.0122(10) -0.0327(12)
C10 0.0837(15) 0.0878(15) 0.0588(11) 0.0017(10) -0.0114(11) -0.0538(13)
C6 0.0670(12) 0.0519(10) 0.0939(16) 0.0001(10) -0.0421(12) -0.0043(9)
C17 0.0576(11) 0.0682(12) 0.0789(13) -0.0141(10) -0.0254(10) -0.0218(9)
C2 0.0873(16) 0.1147(18) 0.0494(11) -0.0076(11) -0.0311(11) -0.0210(14)
N1 0.0991(14) 0.0707(12) 0.0815(12) 0.0009(9) -0.0393(11) -0.0134(10)
C19 0.0517(11) 0.0805(14) 0.0847(14) -0.0263(11) 0.0094(10) -0.0134(10)
C18 0.0438(10) 0.0788(14) 0.1103(17) -0.0178(13) -0.0142(11) -0.0187(9)
C1 0.0828(15) 0.0826(14) 0.0780(15) 0.0096(11) -0.0502(13) -0.0177(12)

loop_
_atom_type_symbol
_atom_type_description
_atom_type_scat_dispersion_real
_atom_type_scat_dispersion_imag
_atom_type_scat_source
C C 0.0033 0.0016 'International Tables Vol C Tables 4.2.6.8 and 6.1.1.4'
H H 0.0000 0.0000 'International Tables Vol C Tables 4.2.6.8 and 6.1.1.4'
N N 0.0061 0.0033 'International Tables Vol C Tables 4.2.6.8 and 6.1.1.4'

loop_
_geom_angle_atom_site_label_1
_geom_angle_atom_site_label_2
_geom_angle_atom_site_label_3
_geom_angle
C32 C27 C28 117.80(14)
C32 C27 C24 120.95(13)
C28 C27 C24 121.24(14)
C23 C24 C25 117.55(14)
C23 C24 C27 121.22(13)
C25 C24 C27 121.22(13)
C14 C7 C8 122.12(13)
C14 C7 C4 122.17(13)
C8 C7 C4 115.67(12)
C25 C26 C21 121.79(14)
C25 C26 H26 119.1
C21 C26 H26 119.1
C13 C8 C9 117.88(15)
C13 C8 C7 120.61(13)
C9 C8 C7 121.48(15)
C23 C22 C21 121.29(14)
C23 C22 H22 119.4
C21 C22 H22 119.4
C7 C14 C21 122.74(13)
C7 C14 C15 121.31(13)
C21 C14 C15 115.92(12)
C22 C23 C24 121.42(13)
C22 C23 H23 119.3
C24 C23 H23 119.3
C26 C21 C22 116.98(13)
C26 C21 C14 121.02(13)
C22 C21 C14 121.97(13)
C31 C32 C27 120.80(15)
C31 C32 H32 119.6
C27 C32 H32 119.6
C32 C31 C30 120.46(16)
C32 C31 C33 119.69(15)
C30 C31 C33 119.83(15)
C26 C25 C24 120.90(14)
C26 C25 H25 119.6
C24 C25 H25 119.6
C3 C4 C5 117.50(15)
C3 C4 C7 120.50(14)
C5 C4 C7 122.00(14)
C20 C15 C16 117.84(15)
C20 C15 C14 121.78(14)
C16 C15 C14 120.36(13)
C12 C13 C8 121.06(16)
C12 C13 H13 119.5
C8 C13 H13 119.5
C30 C29 C28 120.62(15)
C30 C29 H29 119.7
C28 C29 H29 119.7
C6 C5 C4 120.68(17)
C6 C5 H5 119.7
C4 C5 H5 119.7
C29 C28 C27 121.22(16)
C29 C28 H28 119.4
C27 C28 H28 119.4
C17 C16 C15 121.07(16)
C17 C16 H16 119.5
C15 C16 H16 119.5
N1 C33 C31 179.0(2)
C29 C30 C31 119.08(15)
C29 C30 H30 120.5
C31 C30 H30 120.5
C8 C9 C10 120.52(17)
C8 C9 H9 119.7
C10 C9 H9 119.7
C11 C12 C13 120.48(19)
C11 C12 H12 119.8
C13 C12 H12 119.8
C4 C3 C2 121.14(18)
C4 C3 H3 119.4
C2 C3 H3 119.4
C19 C20 C15 120.84(17)
C19 C20 H20 119.6
C15 C20 H20 119.6
C12 C11 C10 119.80(18)
C12 C11 H11 120.1
C10 C11 H11 120.1
C11 C10 C9 120.21(18)
C11 C10 H10 119.9
C9 C10 H10 119.9
C1 C6 C5 120.85(19)
C1 C6 H6 119.6
C5 C6 H6 119.6
C18 C17 C16 120.10(17)
C18 C17 H17 119.9
C16 C17 H17 119.9
C1 C2 C3 120.35(19)
C1 C2 H2 119.8
C3 C2 H2 119.8
C18 C19 C20 120.10(18)
C18 C19 H19 120.0
C20 C19 H19 120.0
C19 C18 C17 119.94(17)
C19 C18 H18 120.0
C17 C18 H18 120.0
C6 C1 C2 119.44(19)
C6 C1 H1 120.3
C2 C1 H1 120.3

loop_
_geom_bond_atom_site_label_1
_geom_bond_atom_site_label_2
_geom_bond_distance
C27 C32 1.392(2)
C27 C28 1.396(2)
C27 C24 1.486(2)
C24 C23 1.391(2)
C24 C25 1.395(2)
C7 C14 1.363(2)
C7 C8 1.494(2)
C7 C4 1.496(2)
C26 C25 1.382(2)
C26 C21 1.392(2)
C26 H26 0.9300
C8 C13 1.389(2)
C8 C9 1.390(2)
C22 C23 1.380(2)
C22 C21 1.399(2)
C22 H22 0.9300
C14 C21 1.490(2)
C14 C15 1.490(2)
C23 H23 0.9300
C32 C31 1.391(2)
C32 H32 0.9300
C31 C30 1.393(2)
C31 C33 1.439(3)
C25 H25 0.9300
C4 C3 1.388(2)
C4 C5 1.393(2)
C15 C20 1.387(2)
C15 C16 1.390(2)
C13 C12 1.378(2)
C13 H13 0.9300
C29 C30 1.371(2)
C29 C28 1.388(2)
C29 H29 0.9300
C5 C6 1.386(2)
C5 H5 0.9300
C28 H28 0.9300
C16 C17 1.374(2)
C16 H16 0.9300
C33 N1 1.144(2)
C30 H30 0.9300
C9 C10 1.391(3)
C9 H9 0.9300
C12 C11 1.366(3)
C12 H12 0.9300
C3 C2 1.389(3)
C3 H3 0.9300
C20 C19 1.382(3)
C20 H20 0.9300
C11 C10 1.371(3)
C11 H11 0.9300
C10 H10 0.9300
C6 C1 1.367(3)
C6 H6 0.9300
C17 C18 1.372(3)
C17 H17 0.9300
C2 C1 1.368(3)
C2 H2 0.9300
C19 C18 1.370(3)
C19 H19 0.9300
C18 H18 0.9300
C1 H1 0.9300

loop_
_geom_torsion_atom_site_label_1
_geom_torsion_atom_site_label_2
_geom_torsion_atom_site_label_3
_geom_torsion_atom_site_label_4
_geom_torsion
C32 C27 C24 C23 144.61(15)
C28 C27 C24 C23 -34.2(2)
C32 C27 C24 C25 -35.1(2)
C28 C27 C24 C25 146.10(15)
C14 C7 C8 C13 -49.8(2)
C4 C7 C8 C13 127.88(15)
C14 C7 C8 C9 132.17(16)
C4 C7 C8 C9 -50.15(19)
C8 C7 C14 C21 -13.0(2)
C4 C7 C14 C21 169.44(13)
C8 C7 C14 C15 165.02(13)
C4 C7 C14 C15 -12.5(2)
C21 C22 C23 C24 0.2(2)
C25 C24 C23 C22 1.5(2)
C27 C24 C23 C22 -178.21(14)
C25 C26 C21 C22 2.8(2)
C25 C26 C21 C14 -178.86(14)
C23 C22 C21 C26 -2.3(2)
C23 C22 C21 C14 179.33(14)
C7 C14 C21 C26 139.51(16)
C15 C14 C21 C26 -38.65(19)
C7 C14 C21 C22 -42.2(2)
C15 C14 C21 C22 139.61(15)
C28 C27 C32 C31 -1.2(2)
C24 C27 C32 C31 179.89(14)
C27 C32 C31 C30 0.1(2)
C27 C32 C31 C33 178.70(15)
C21 C26 C25 C24 -1.1(2)
C23 C24 C25 C26 -1.0(2)
C27 C24 C25 C26 178.66(14)
C14 C7 C4 C3 134.88(17)
C8 C7 C4 C3 -42.8(2)
C14 C7 C4 C5 -44.7(2)
C8 C7 C4 C5 137.62(15)
C7 C14 C15 C20 133.23(17)
C21 C14 C15 C20 -48.6(2)
C7 C14 C15 C16 -48.3(2)
C21 C14 C15 C16 129.93(15)
C9 C8 C13 C12 -1.0(2)
C7 C8 C13 C12 -179.14(14)
C3 C4 C5 C6 -1.9(2)
C7 C4 C5 C6 177.69(15)
C30 C29 C28 C27 -0.7(2)
C32 C27 C28 C29 1.5(2)
C24 C27 C28 C29 -179.61(14)
C20 C15 C16 C17 -3.5(2)
C14 C15 C16 C17 177.93(15)
C28 C29 C30 C31 -0.5(2)
C32 C31 C30 C29 0.8(2)
C33 C31 C30 C29 -177.79(16)
C13 C8 C9 C10 2.4(2)
C7 C8 C9 C10 -179.47(15)
C8 C13 C12 C11 -1.0(3)
C5 C4 C3 C2 1.9(3)
C7 C4 C3 C2 -177.69(17)
C16 C15 C20 C19 2.4(3)
C14 C15 C20 C19 -179.02(16)
C13 C12 C11 C10 1.6(3)
C12 C11 C10 C9 -0.2(3)
C8 C9 C10 C11 -1.9(3)
C4 C5 C6 C1 0.8(3)
C15 C16 C17 C18 1.8(3)
C4 C3 C2 C1 -0.8(3)
C15 C20 C19 C18 0.4(3)
C20 C19 C18 C17 -2.1(3)
C16 C17 C18 C19 1.1(3)
C5 C6 C1 C2 0.3(3)
C3 C2 C1 C6 -0.3(3)
